data_2226267
loop_
_publ_author_name
'Ali, Saqib'
'Hameed, Shahid'
'Luqman, Ahmad'
'Akhtar, Tashfeen'
'Parvez, Masood'

_publ_section_title
;
 4-Methoxybenzenecarbothioamide
;
_journal_coeditor_code RZ2437
_journal_issue 6
_journal_name_full 'Acta Crystallographica Section E'
_journal_page_first o1272
_journal_paper_doi 10.1107/S1600536810015825
_journal_volume 66
_journal_year 2010
_chemical_formula_iupac 'C8 H9 N O S'
_chemical_formula_moiety 'C8 H9 N O S'
_chemical_formula_sum 'C8 H9 N O S'
_chemical_formula_weight 167.22
_chemical_name_systematic
;
4-Methoxybenzenecarbothioamide
;
_space_group_IT_number 19
_symmetry_cell_setting orthorhombic
_symmetry_space_group_name_Hall 'P 2ac 2ab'
_symmetry_space_group_name_H-M 'P 21 21 21'
_atom_sites_solution_hydrogens difmap
_atom_sites_solution_primary direct
_atom_sites_solution_secondary difmap
_cell_angle_alpha 90.00
_cell_angle_beta 90.00
_cell_angle_gamma 90.00
_cell_formula_units_Z 8
_cell_length_a 5.6545(2)
_cell_length_b 7.3966(2)
_cell_length_c 38.7497(13)
_cell_measurement_reflns_used 3578
_cell_measurement_temperature 173(2)
_cell_measurement_theta_max 27.5
_cell_measurement_theta_min 1.0
_cell_volume 1620.67(9)
_computing_cell_refinement 'DENZO (Otwinowski & Minor, 1997)'
_computing_data_collection 'COLLECT (Hooft, 1998)'
_computing_data_reduction 'SCALEPACK (Otwinowski & Minor, 1997)'
_computing_molecular_graphics 'ORTEP-3 for Windows (Farrugia, 1997)'
_computing_publication_material 'SHELXL97 (Sheldrick, 2008)'
_computing_structure_refinement 'SHELXL97 (Sheldrick, 2008)'
_computing_structure_solution 'SHELXS97 (Sheldrick, 2008)'
_diffrn_ambient_temperature 173(2)
_diffrn_measured_fraction_theta_full 0.990
_diffrn_measured_fraction_theta_max 0.990
_diffrn_measurement_device_type 'Nonius KappaCCD'
_diffrn_measurement_method '\w and \f'
_diffrn_radiation_monochromator graphite
_diffrn_radiation_source 'fine-focus sealed tube'
_diffrn_radiation_type MoK\a
_diffrn_radiation_wavelength 0.71073
_diffrn_reflns_av_R_equivalents 0.025
_diffrn_reflns_av_sigmaI/netI 0.030
_diffrn_reflns_limit_h_max 7
_diffrn_reflns_limit_h_min -6
_diffrn_reflns_limit_k_max 9
_diffrn_reflns_limit_k_min -9
_diffrn_reflns_limit_l_max 49
_diffrn_reflns_limit_l_min -50
_diffrn_reflns_number 6598
_diffrn_reflns_theta_full 27.5
_diffrn_reflns_theta_max 27.5
_diffrn_reflns_theta_min 2.8
_diffrn_standards_interval_count 0
_diffrn_standards_interval_time 0
_diffrn_standards_number 0
_exptl_absorpt_coefficient_mu 0.337
_exptl_absorpt_correction_T_max 0.974
_exptl_absorpt_correction_T_min 0.961
_exptl_absorpt_correction_type multi-scan
_exptl_absorpt_process_details '(SORTAV; Blessing, 1997)'
_exptl_crystal_colour yellow
_exptl_crystal_density_diffrn 1.371
_exptl_crystal_density_method 'not measured'
_exptl_crystal_description prism
_exptl_crystal_F_000 704
_exptl_crystal_size_max 0.12
_exptl_crystal_size_mid 0.10
_exptl_crystal_size_min 0.08
_refine_diff_density_max 0.22
_refine_diff_density_min -0.27
_refine_ls_abs_structure_details 'Flack (1983), 1469 Friedel pairs'
_refine_ls_abs_structure_Flack 0.03(7)
_refine_ls_extinction_method none
_refine_ls_goodness_of_fit_ref 1.09
_refine_ls_hydrogen_treatment mixed
_refine_ls_matrix_type full
_refine_ls_number_parameters 213
_refine_ls_number_reflns 3656
_refine_ls_number_restraints 0
_refine_ls_restrained_S_all 1.09
_refine_ls_R_factor_all 0.036
_refine_ls_R_factor_gt 0.033
_refine_ls_shift/su_max 0.001
_refine_ls_shift/su_mean 0.000
_refine_ls_structure_factor_coef Fsqd
_refine_ls_weighting_details 'calc w=1/[\s^2^(Fo^2^)+(0.0226P)^2^+0.7048P] where P=(Fo^2^+2Fc^2^)/3'
_refine_ls_weighting_scheme calc
_refine_ls_wR_factor_gt 0.076
_refine_ls_wR_factor_ref 0.078
_reflns_number_gt 3500
_reflns_number_total 3656
_reflns_threshold_expression I>2\s(I)
_cod_data_source_file rz2437.cif
_cod_data_source_block I
_cod_depositor_comments
;
The following automatic conversions were performed:
'_symmetry_cell_setting' value 'Orthorhombic' changed to 'orthorhombic'
according to '/home/saulius/struct/CIF-dictionaries/cif_core.dic'
dictionary named 'cif_core.dic' version 2.4.1 from 2010-06-29.

Automatic conversion script
Id: cif_fix_enum 1527 2010-12-29 10:47:43Z saulius 
;
_cod_database_code 2226267
_cod_database_fobs_code 2226267

loop_
_symmetry_equiv_pos_as_xyz
'x, y, z'
'-x+1/2, -y, z+1/2'
'x+1/2, -y+1/2, -z'
'-x, y+1/2, -z+1/2'

loop_
_atom_site_type_symbol
_atom_site_label
_atom_site_fract_x
_atom_site_fract_y
_atom_site_fract_z
_atom_site_U_iso_or_equiv
_atom_site_adp_type
_atom_site_calc_flag
_atom_site_refinement_flags
_atom_site_occupancy
_atom_site_disorder_assembly
_atom_site_disorder_group
S S1 0.54377(9) 0.80205(8) 0.411169(12) 0.03778(14) Uani d . 1 . .
S S11 0.00254(9) 0.83920(9) 0.329665(12) 0.04206(15) Uani d . 1 . .
O O1 0.3345(2) 1.12722(19) 0.56954(3) 0.0314(3) Uani d . 1 . .
O O11 0.2829(2) 0.8073(2) 0.16293(3) 0.0372(3) Uani d . 1 . .
N N1 0.1172(3) 0.9318(3) 0.41309(5) 0.0384(4) Uani d . 1 . .
H H1A -0.015(5) 0.958(3) 0.4224(6) 0.046 Uiso d . 1 . .
H H1B 0.109(4) 0.901(3) 0.3904(7) 0.046 Uiso d . 1 . .
N N11 0.4395(3) 0.7318(3) 0.32528(4) 0.0380(4) Uani d . 1 . .
H H11A 0.445(4) 0.734(3) 0.3477(6) 0.046 Uiso d . 1 . .
H H11B 0.577(4) 0.720(3) 0.3147(6) 0.046 Uiso d . 1 . .
C C1 0.3167(3) 0.9530(2) 0.46743(4) 0.0215(3) Uani d . 1 . .
C C2 0.5056(3) 0.9037(2) 0.48859(4) 0.0233(3) Uani d . 1 . .
H H2 0.6295 0.8321 0.4792 0.028 Uiso calc R 1 . .
C C3 0.5173(3) 0.9561(2) 0.52284(4) 0.0245(3) Uani d . 1 . .
H H3 0.6481 0.9211 0.5367 0.029 Uiso calc R 1 . .
C C4 0.3364(3) 1.0602(2) 0.53680(5) 0.0247(4) Uani d . 1 . .
C C5 0.1422(3) 1.1069(2) 0.51645(5) 0.0274(4) Uani d . 1 . .
H H5 0.0164 1.1753 0.5261 0.033 Uiso calc R 1 . .
C C6 0.1329(3) 1.0540(2) 0.48245(5) 0.0250(4) Uani d . 1 . .
H H6 -0.0003 1.0863 0.4688 0.030 Uiso calc R 1 . .
C C7 0.3124(3) 0.9001(2) 0.43058(5) 0.0240(4) Uani d . 1 . .
C C8 0.5271(4) 1.0780(3) 0.59156(5) 0.0432(5) Uani d . 1 . .
H H8A 0.5297 0.9464 0.5945 0.065 Uiso calc R 1 . .
H H8B 0.5073 1.1360 0.6141 0.065 Uiso calc R 1 . .
H H8C 0.6762 1.1178 0.5812 0.065 Uiso calc R 1 . .
C C11 0.2594(3) 0.7796(2) 0.26992(4) 0.0223(3) Uani d . 1 . .
C C12 0.0790(3) 0.8599(2) 0.25047(5) 0.0272(4) Uani d . 1 . .
H H12 -0.0537 0.9112 0.2619 0.033 Uiso calc R 1 . .
C C13 0.0917(3) 0.8656(3) 0.21488(5) 0.0292(4) Uani d . 1 . .
H H13 -0.0319 0.9206 0.2020 0.035 Uiso calc R 1 . .
C C14 0.2848(3) 0.7913(3) 0.19784(5) 0.0274(4) Uani d . 1 . .
C C15 0.4646(3) 0.7085(2) 0.21656(4) 0.0286(4) Uani d . 1 . .
H H15 0.5957 0.6557 0.2050 0.034 Uiso calc R 1 . .
C C16 0.4502(3) 0.7039(2) 0.25229(4) 0.0272(4) Uani d . 1 . .
H H16 0.5734 0.6478 0.2651 0.033 Uiso calc R 1 . .
C C17 0.2475(3) 0.7799(2) 0.30819(5) 0.0256(4) Uani d . 1 . .
C C18 0.4835(5) 0.7421(4) 0.14431(5) 0.0517(6) Uani d . 1 . .
H H18A 0.6267 0.8017 0.1529 0.078 Uiso calc R 1 . .
H H18B 0.4638 0.7688 0.1197 0.078 Uiso calc R 1 . .
H H18C 0.4976 0.6112 0.1476 0.078 Uiso calc R 1 . .

loop_
_atom_site_aniso_label
_atom_site_aniso_U_11
_atom_site_aniso_U_22
_atom_site_aniso_U_33
_atom_site_aniso_U_12
_atom_site_aniso_U_13
_atom_site_aniso_U_23
S1 0.0264(2) 0.0619(3) 0.0250(2) 0.0131(2) -0.00098(18) -0.0060(2)
S11 0.0233(2) 0.0758(4) 0.0271(2) 0.0073(3) 0.00048(19) -0.0079(2)
O1 0.0349(7) 0.0362(7) 0.0229(6) 0.0047(6) 0.0003(6) -0.0048(5)
O11 0.0409(8) 0.0482(8) 0.0225(6) 0.0052(7) -0.0012(6) 0.0014(6)
N1 0.0257(8) 0.0610(12) 0.0286(9) 0.0113(8) -0.0050(7) -0.0105(9)
N11 0.0262(8) 0.0637(12) 0.0241(8) 0.0107(8) -0.0027(7) -0.0031(8)
C1 0.0187(8) 0.0204(7) 0.0253(8) -0.0012(6) 0.0007(7) 0.0025(7)
C2 0.0214(8) 0.0221(8) 0.0264(8) 0.0025(7) 0.0018(7) 0.0003(6)
C3 0.0248(9) 0.0248(8) 0.0238(8) 0.0023(7) -0.0044(7) 0.0016(6)
C4 0.0275(9) 0.0230(8) 0.0235(8) -0.0024(7) 0.0023(7) 0.0006(7)
C5 0.0270(9) 0.0245(8) 0.0308(9) 0.0033(7) 0.0043(7) -0.0010(7)
C6 0.0202(8) 0.0234(8) 0.0313(9) 0.0024(7) -0.0003(7) 0.0008(7)
C7 0.0203(8) 0.0246(8) 0.0272(9) -0.0018(7) -0.0013(7) 0.0023(7)
C8 0.0461(12) 0.0573(13) 0.0262(9) 0.0095(12) -0.0060(10) -0.0073(9)
C11 0.0209(8) 0.0222(8) 0.0238(8) -0.0023(7) -0.0013(6) 0.0003(7)
C12 0.0220(8) 0.0297(9) 0.0299(9) 0.0009(7) 0.0001(7) -0.0010(7)
C13 0.0263(9) 0.0317(10) 0.0296(9) 0.0044(8) -0.0062(7) 0.0000(8)
C14 0.0327(9) 0.0262(9) 0.0234(8) -0.0037(8) -0.0022(7) 0.0001(7)
C15 0.0277(9) 0.0307(9) 0.0273(8) 0.0045(8) 0.0019(7) -0.0024(7)
C16 0.0252(9) 0.0291(9) 0.0273(8) 0.0051(8) -0.0015(7) 0.0002(7)
C17 0.0232(8) 0.0273(9) 0.0262(9) -0.0039(7) -0.0007(7) -0.0008(7)
C18 0.0535(14) 0.0752(16) 0.0263(9) 0.0138(14) 0.0077(10) -0.0003(10)

loop_
_atom_type_symbol
_atom_type_description
_atom_type_scat_dispersion_real
_atom_type_scat_dispersion_imag
_atom_type_scat_source
C C 0.0033 0.0016 'International Tables Vol C Tables 4.2.6.8 and 6.1.1.4'
H H 0.0000 0.0000 'International Tables Vol C Tables 4.2.6.8 and 6.1.1.4'
S S 0.1246 0.1234 'International Tables Vol C Tables 4.2.6.8 and 6.1.1.4'
N N 0.0061 0.0033 'International Tables Vol C Tables 4.2.6.8 and 6.1.1.4'
O O 0.0106 0.0060 'International Tables Vol C Tables 4.2.6.8 and 6.1.1.4'

loop_
_geom_angle_atom_site_label_1
_geom_angle_atom_site_label_2
_geom_angle_atom_site_label_3
_geom_angle_site_symmetry_1
_geom_angle_site_symmetry_3
_geom_angle
_geom_angle_publ_flag
C4 O1 C8 . . 117.17(15) ?
C14 O11 C18 . . 117.87(16) ?
C7 N1 H1A . . 124.0(16) ?
C7 N1 H1B . . 119.9(16) ?
H1A N1 H1B . . 115(2) ?
C17 N11 H11A . . 121.8(16) ?
C17 N11 H11B . . 121.3(15) ?
H11A N11 H11B . . 116(2) ?
C2 C1 C6 . . 117.49(16) ?
C2 C1 C7 . . 120.67(16) ?
C6 C1 C7 . . 121.84(16) ?
C3 C2 C1 . . 121.81(16) ?
C3 C2 H2 . . 119.1 ?
C1 C2 H2 . . 119.1 ?
C2 C3 C4 . . 119.53(17) ?
C2 C3 H3 . . 120.2 ?
C4 C3 H3 . . 120.2 ?
O1 C4 C3 . . 124.76(17) ?
O1 C4 C5 . . 115.45(16) ?
C3 C4 C5 . . 119.77(16) ?
C6 C5 C4 . . 120.07(17) ?
C6 C5 H5 . . 120.0 ?
C4 C5 H5 . . 120.0 ?
C5 C6 C1 . . 121.29(17) ?
C5 C6 H6 . . 119.4 ?
C1 C6 H6 . . 119.4 ?
N1 C7 C1 . . 117.58(17) ?
N1 C7 S1 . . 120.09(15) ?
C1 C7 S1 . . 122.33(13) ?
O1 C8 H8A . . 109.5 ?
O1 C8 H8B . . 109.5 ?
H8A C8 H8B . . 109.5 ?
O1 C8 H8C . . 109.5 ?
H8A C8 H8C . . 109.5 ?
H8B C8 H8C . . 109.5 ?
C16 C11 C12 . . 118.03(16) ?
C16 C11 C17 . . 121.70(16) ?
C12 C11 C17 . . 120.25(16) ?
C13 C12 C11 . . 120.82(17) ?
C13 C12 H12 . . 119.6 ?
C11 C12 H12 . . 119.6 ?
C12 C13 C14 . . 120.21(17) ?
C12 C13 H13 . . 119.9 ?
C14 C13 H13 . . 119.9 ?
O11 C14 C13 . . 115.64(16) ?
O11 C14 C15 . . 124.33(17) ?
C13 C14 C15 . . 120.04(16) ?
C16 C15 C14 . . 119.24(17) ?
C16 C15 H15 . . 120.4 ?
C14 C15 H15 . . 120.4 ?
C15 C16 C11 . . 121.65(17) ?
C15 C16 H16 . . 119.2 ?
C11 C16 H16 . . 119.2 ?
N11 C17 C11 . . 117.58(16) ?
N11 C17 S11 . . 120.10(14) ?
C11 C17 S11 . . 122.32(13) ?
O11 C18 H18A . . 109.5 ?
O11 C18 H18B . . 109.5 ?
H18A C18 H18B . . 109.5 ?
O11 C18 H18C . . 109.5 ?
H18A C18 H18C . . 109.5 ?
H18B C18 H18C . . 109.5 ?

loop_
_geom_bond_atom_site_label_1
_geom_bond_atom_site_label_2
_geom_bond_site_symmetry_2
_geom_bond_distance
_geom_bond_publ_flag
S1 C7 . 1.6744(19) ?
S11 C17 . 1.6742(18) ?
O1 C4 . 1.362(2) ?
O1 C8 . 1.431(2) ?
O11 C14 . 1.358(2) ?
O11 C18 . 1.428(3) ?
N1 C7 . 1.316(2) ?
N1 H1A . 0.85(3) ?
N1 H1B . 0.91(2) ?
N11 C17 . 1.321(2) ?
N11 H11A . 0.87(2) ?
N11 H11B . 0.88(3) ?
C1 C2 . 1.395(2) ?
C1 C6 . 1.406(2) ?
C1 C7 . 1.481(2) ?
C2 C3 . 1.384(2) ?
C2 H2 . 0.9500 ?
C3 C4 . 1.390(2) ?
C3 H3 . 0.9500 ?
C4 C5 . 1.395(3) ?
C5 C6 . 1.376(3) ?
C5 H5 . 0.9500 ?
C6 H6 . 0.9500 ?
C8 H8A . 0.9800 ?
C8 H8B . 0.9800 ?
C8 H8C . 0.9800 ?
C11 C16 . 1.394(2) ?
C11 C12 . 1.401(2) ?
C11 C17 . 1.484(2) ?
C12 C13 . 1.381(2) ?
C12 H12 . 0.9500 ?
C13 C14 . 1.389(3) ?
C13 H13 . 0.9500 ?
C14 C15 . 1.391(2) ?
C15 C16 . 1.387(2) ?
C15 H15 . 0.9500 ?
C16 H16 . 0.9500 ?
C18 H18A . 0.9800 ?
C18 H18B . 0.9800 ?
C18 H18C . 0.9800 ?

loop_
_geom_hbond_atom_site_label_D
_geom_hbond_atom_site_label_H
_geom_hbond_atom_site_label_A
_geom_hbond_site_symmetry_A
_geom_hbond_distance_DH
_geom_hbond_distance_HA
_geom_hbond_distance_DA
_geom_hbond_angle_DHA
N1 H1A S1 1_455 0.85(3) 2.79(3) 3.383(2) 129(2)
N11 H11B S11 1_655 0.88(3) 2.63(2) 3.286(2) 132(2)
C8 H8B O11 2_575 0.98 2.54 3.382(3) 144
N1 H1B S11 . 0.91(2) 2.47(3) 3.368(2) 168(2)
N11 H11A S1 . 0.87(2) 2.57(2) 3.420(2) 165(2)
C2 H2 S1 . 0.95 2.69 3.100(2) 107
C12 H12 S11 . 0.95 2.70 3.103(2) 106

loop_
_geom_torsion_atom_site_label_1
_geom_torsion_atom_site_label_2
_geom_torsion_atom_site_label_3
_geom_torsion_atom_site_label_4
_geom_torsion_site_symmetry_1
_geom_torsion_site_symmetry_2
_geom_torsion_site_symmetry_3
_geom_torsion_site_symmetry_4
_geom_torsion
_geom_torsion_publ_flag
C6 C1 C2 C3 . . . . -2.0(3) ?
C7 C1 C2 C3 . . . . 178.01(16) ?
C1 C2 C3 C4 . . . . 0.2(3) ?
C8 O1 C4 C3 . . . . -3.6(3) ?
C8 O1 C4 C5 . . . . 178.21(18) ?
C2 C3 C4 O1 . . . . -176.50(17) ?
C2 C3 C4 C5 . . . . 1.6(3) ?
O1 C4 C5 C6 . . . . 176.62(16) ?
C3 C4 C5 C6 . . . . -1.7(3) ?
C4 C5 C6 C1 . . . . -0.1(3) ?
C2 C1 C6 C5 . . . . 1.9(3) ?
C7 C1 C6 C5 . . . . -178.06(17) ?
C2 C1 C7 N1 . . . . 172.04(18) ?
C6 C1 C7 N1 . . . . -8.0(3) ?
C2 C1 C7 S1 . . . . -7.6(2) ?
C6 C1 C7 S1 . . . . 172.40(14) ?
C16 C11 C12 C13 . . . . -0.7(3) ?
C17 C11 C12 C13 . . . . 177.91(17) ?
C11 C12 C13 C14 . . . . 0.0(3) ?
C18 O11 C14 C13 . . . . 176.58(19) ?
C18 O11 C14 C15 . . . . -3.0(3) ?
C12 C13 C14 O11 . . . . -178.65(17) ?
C12 C13 C14 C15 . . . . 0.9(3) ?
O11 C14 C15 C16 . . . . 178.48(18) ?
C13 C14 C15 C16 . . . . -1.0(3) ?
C14 C15 C16 C11 . . . . 0.3(3) ?
C12 C11 C16 C15 . . . . 0.6(3) ?
C17 C11 C16 C15 . . . . -178.02(17) ?
C16 C11 C17 N11 . . . . 10.3(3) ?
C12 C11 C17 N11 . . . . -168.26(18) ?
C16 C11 C17 S11 . . . . -169.92(14) ?
C12 C11 C17 S11 . . . . 11.5(2) ?
